data_4062740
loop_
_publ_author_name
'Masaaki Okazaki'

_journal_name_full Organometallics
_journal_paper_doi 10.1021/om049606c
_journal_year 2004
_chemical_formula_sum 'C28 H31 F6 Fe4 O P'
_chemical_formula_weight 751.90
_space_group_IT_number 14
_symmetry_cell_setting monoclinic
_symmetry_space_group_name_Hall '-P 2yn'
_symmetry_space_group_name_H-M 'P 1 21/n 1'
_cell_angle_alpha 90
_cell_angle_beta 91.03(3)
_cell_angle_gamma 90
_cell_formula_units_Z 4
_cell_length_a 10.908(5)
_cell_length_b 18.272(6)
_cell_length_c 13.996(4)
_cell_measurement_temperature 293.2
_cell_volume 2789(1)
_exptl_crystal_density_diffrn 1.791
_cod_original_sg_symbol_H-M 'P 21/n'
_cod_database_code 4062740

loop_
_symmetry_equiv_pos_as_xyz
x,y,z
1/2-x,1/2+y,1/2-z
-x,-y,-z
1/2+x,1/2-y,1/2+z

loop_
_atom_site_label
_atom_site_type_symbol
_atom_site_fract_x
_atom_site_fract_y
_atom_site_fract_z
_atom_site_U_iso_or_equiv
_atom_site_adp_type
_atom_site_occupancy
_atom_site_calc_flag
_atom_site_refinement_flags
_atom_site_disorder_assembly
_atom_site_disorder_group
Fe1 Fe 0.3267(1) 0.12130(7) 0.15722(8) 0.0499(3) Uani 1.00 d . . .
Fe2 Fe 0.18807(10) 0.03179(6) 0.23607(8) 0.0427(3) Uani 1.00 d . . .
Fe3 Fe 0.07551(10) 0.13921(6) 0.29744(8) 0.0440(3) Uani 1.00 d . . .
Fe4 Fe 0.1005(1) 0.12865(6) 0.12304(9) 0.0510(3) Uani 1.00 d . . .
P1 P 0.7857(2) 0.4123(2) 0.2118(2) 0.0627(8) Uani 1.00 d . . .
F1 F 0.6753(8) 0.4202(7) 0.1423(7) 0.174(5) Uani 1.00 d . . .
F2 F 0.822(1) 0.4892(6) 0.189(1) 0.227(6) Uani 1.00 d . . .
F3 F 0.864(1) 0.3845(7) 0.1320(10) 0.214(6) Uani 1.00 d . . .
F4 F 0.8936(7) 0.4094(6) 0.2867(7) 0.156(4) Uani 1.00 d . . .
F5 F 0.759(1) 0.3327(6) 0.233(1) 0.212(6) Uani 1.00 d . . .
F6 F 0.7026(9) 0.4354(9) 0.2899(6) 0.202(6) Uani 1.00 d . . .
O1 O 0.2418(7) 0.0080(4) 0.0271(5) 0.078(2) Uani 1.00 d . . .
C1 C 0.2362(10) 0.0501(5) 0.0922(7) 0.065(3) Uani 1.00 d . . .
C2 C 0.0267(8) 0.0665(5) 0.2137(6) 0.048(2) Uani 1.00 d . . .
C3 C 0.2528(7) 0.1256(4) 0.2848(6) 0.045(2) Uani 1.00 d . . .
C4 C 0.2004(7) 0.1839(5) 0.2164(5) 0.047(2) Uani 1.00 d . . .
C5 C 0.4864(9) 0.1835(6) 0.1876(9) 0.075(4) Uani 1.00 d . . .
C6 C 0.5152(9) 0.1083(7) 0.188(1) 0.084(4) Uani 1.00 d . . .
C7 C 0.487(1) 0.0802(8) 0.101(1) 0.109(6) Uani 1.00 d . . .
C8 C 0.440(1) 0.134(1) 0.0409(8) 0.113(6) Uani 1.00 d . . .
C9 C 0.435(1) 0.2004(8) 0.097(1) 0.103(5) Uani 1.00 d . . .
C10 C 0.2791(9) -0.0296(5) 0.3452(7) 0.063(3) Uani 1.00 d . . .
C11 C 0.3147(8) -0.0548(5) 0.2551(7) 0.061(3) Uani 1.00 d . . .
C12 C 0.210(1) -0.0802(5) 0.2033(7) 0.068(3) Uani 1.00 d . . .
C13 C 0.111(1) -0.0722(6) 0.259(1) 0.097(5) Uani 1.00 d . . .
C14 C 0.149(1) -0.0411(6) 0.3457(9) 0.079(4) Uani 1.00 d . . .
C15 C 0.0755(8) 0.2062(6) 0.4183(6) 0.061(3) Uani 1.00 d . . .
C16 C 0.0389(9) 0.1361(6) 0.4429(6) 0.063(3) Uani 1.00 d . . .
C17 C -0.0659(10) 0.1187(7) 0.3906(8) 0.075(4) Uani 1.00 d . . .
C18 C -0.0951(10) 0.1793(9) 0.3356(9) 0.093(4) Uani 1.00 d . . .
C19 C -0.0072(10) 0.2338(6) 0.3499(6) 0.065(3) Uani 1.00 d . . .
C20 C 0.067(1) 0.2227(6) 0.0346(7) 0.082(4) Uani 1.00 d . . .
C21 C 0.106(1) 0.1635(7) -0.0197(8) 0.095(4) Uani 1.00 d . . .
C22 C 0.022(2) 0.1064(7) -0.0150(8) 0.100(5) Uani 1.00 d . . .
C23 C -0.069(1) 0.1277(7) 0.0490(9) 0.095(4) Uani 1.00 d . . .
C24 C -0.040(1) 0.1987(6) 0.0797(8) 0.082(4) Uani 1.00 d . . .
C25 C 0.505(1) 0.2343(8) 0.272(1) 0.135(6) Uani 1.00 d . . .
C26 C 0.360(2) -0.0003(7) 0.4215(10) 0.124(6) Uani 1.00 d . . .
C27 C 0.186(1) 0.2460(7) 0.4602(9) 0.097(4) Uani 1.00 d . . .
C28 C 0.127(2) 0.2954(7) 0.044(1) 0.117(5) Uani 1.00 d . . .
H1 H -0.054(7) 0.046(4) 0.213(6) 0.050(9) Uiso 1.00 calc . . .
H2 H 0.5477 0.0803 0.2410 0.1046 Uiso 1.00 calc . . .
H3 H 0.5003 0.0284 0.0826 0.1264 Uiso 1.00 calc . . .
H4 H 0.4165 0.1262 -0.0250 0.1380 Uiso 1.00 calc . . .
H5 H 0.4073 0.2480 0.0743 0.1233 Uiso 1.00 calc . . .
H6 H 0.3985 -0.0553 0.2318 0.0766 Uiso 1.00 calc . . .
H7 H 0.2083 -0.1009 0.1404 0.0865 Uiso 1.00 calc . . .
H8 H 0.0276 -0.0869 0.2427 0.1066 Uiso 1.00 calc . . .
H9 H 0.0959 -0.0311 0.3977 0.0968 Uiso 1.00 calc . . .
H10 H 0.0802 0.1047 0.4879 0.0777 Uiso 1.00 calc . . .
H11 H -0.1124 0.0733 0.3942 0.0912 Uiso 1.00 calc . . .
H12 H -0.1651 0.1827 0.2914 0.1129 Uiso 1.00 calc . . .
H13 H -0.0070 0.2817 0.3202 0.0815 Uiso 1.00 calc . . .
H14 H 0.1810 0.1645 -0.0592 0.1205 Uiso 1.00 calc . . .
H15 H 0.0238 0.0603 -0.0467 0.1258 Uiso 1.00 calc . . .
H16 H -0.1396 0.0990 0.0667 0.1135 Uiso 1.00 calc . . .
H17 H -0.0891 0.2279 0.1225 0.0992 Uiso 1.00 calc . . .
H18 H 0.5908 0.2368 0.2883 0.1430 Uiso 1.00 calc . . .
H19 H 0.4796 0.2831 0.2533 0.1430 Uiso 1.00 calc . . .
H20 H 0.4604 0.2191 0.3242 0.1430 Uiso 1.00 calc . . .
H21 H 0.4189 -0.0343 0.4435 0.1499 Uiso 1.00 calc . . .
H22 H 0.3997 0.0439 0.4026 0.1499 Uiso 1.00 calc . . .
H23 H 0.3105 0.0133 0.4779 0.1499 Uiso 1.00 calc . . .
H24 H 0.2589 0.2199 0.4462 0.1143 Uiso 1.00 calc . . .
H25 H 0.1908 0.2938 0.4326 0.1143 Uiso 1.00 calc . . .
H26 H 0.1789 0.2506 0.5274 0.1143 Uiso 1.00 calc . . .
H27 H 0.2078 0.2909 0.0713 0.1328 Uiso 1.00 calc . . .
H28 H 0.1335 0.3191 -0.0168 0.1328 Uiso 1.00 calc . . .
H29 H 0.0808 0.3273 0.0849 0.1328 Uiso 1.00 calc . . .

loop_
_atom_site_aniso_label
_atom_site_aniso_U_11
_atom_site_aniso_U_22
_atom_site_aniso_U_33
_atom_site_aniso_U_12
_atom_site_aniso_U_13
_atom_site_aniso_U_23
Fe1 0.0602(7) 0.0472(7) 0.0428(6) -0.0072(6) 0.0132(5) -0.0027(5)
Fe2 0.0401(6) 0.0383(6) 0.0496(7) -0.0004(5) -0.0046(5) 0.0036(5)
Fe3 0.0416(6) 0.0480(7) 0.0421(6) 0.0030(5) -0.0022(5) -0.0009(5)
Fe4 0.0696(8) 0.0422(7) 0.0407(6) 0.0063(6) -0.0151(5) -0.0036(5)
P1 0.043(1) 0.070(2) 0.076(2) 0.003(1) 0.001(1) 0.011(1)
F1 0.121(7) 0.27(1) 0.128(7) 0.031(8) -0.076(6) -0.028(8)
F2 0.32(2) 0.103(7) 0.25(1) -0.092(9) -0.15(1) 0.077(8)
F3 0.23(1) 0.23(1) 0.19(1) 0.06(1) 0.11(1) -0.027(10)
F4 0.090(5) 0.20(1) 0.177(9) 0.012(6) -0.060(6) 0.026(7)
F5 0.178(10) 0.106(8) 0.35(2) -0.044(8) 0.01(1) 0.037(10)
F6 0.139(8) 0.38(2) 0.092(6) 0.12(1) 0.028(6) 0.009(9)
O1 0.110(6) 0.070(4) 0.052(4) 0.008(4) -0.002(4) -0.023(4)
C1 0.081(7) 0.042(5) 0.073(7) -0.003(5) 0.005(5) -0.013(5)
C2 0.041(4) 0.043(4) 0.058(5) 0.001(4) -0.012(4) -0.003(4)
C3 0.045(4) 0.039(4) 0.050(4) -0.010(4) 0.007(3) -0.003(3)
C4 0.055(5) 0.054(5) 0.032(4) -0.001(4) 0.000(3) -0.009(3)
C5 0.060(6) 0.068(7) 0.098(9) -0.019(5) 0.034(6) -0.001(6)
C6 0.054(6) 0.079(8) 0.12(1) 0.001(5) 0.029(6) 0.005(7)
C7 0.10(1) 0.11(1) 0.12(1) -0.010(8) 0.067(10) -0.032(10)
C8 0.11(1) 0.18(2) 0.052(7) -0.05(1) 0.039(7) 0.006(9)
C9 0.082(8) 0.10(1) 0.13(1) -0.006(7) 0.048(8) 0.063(9)
C10 0.075(6) 0.048(5) 0.064(6) 0.013(5) -0.013(5) 0.010(4)
C11 0.059(6) 0.050(5) 0.076(7) 0.014(4) 0.000(5) 0.006(5)
C12 0.096(8) 0.038(5) 0.070(6) 0.003(5) -0.022(6) -0.004(4)
C13 0.066(7) 0.056(7) 0.17(1) -0.008(6) -0.022(8) 0.037(8)
C14 0.087(8) 0.056(6) 0.095(9) 0.016(6) 0.034(7) 0.034(6)
C15 0.048(5) 0.084(7) 0.052(5) 0.003(5) 0.014(4) -0.025(5)
C16 0.068(6) 0.076(7) 0.044(5) 0.008(5) 0.015(4) -0.003(5)
C17 0.059(6) 0.090(8) 0.078(7) -0.015(6) 0.019(5) -0.014(6)
C18 0.055(6) 0.14(1) 0.084(8) 0.044(7) 0.002(6) -0.020(8)
C19 0.076(7) 0.075(7) 0.045(5) 0.017(6) 0.004(5) -0.008(5)
C20 0.14(1) 0.058(6) 0.051(6) 0.025(7) -0.029(7) 0.006(5)
C21 0.16(1) 0.076(8) 0.048(6) 0.039(8) -0.017(7) -0.001(6)
C22 0.17(1) 0.083(8) 0.047(6) 0.032(9) -0.052(7) -0.029(6)
C23 0.12(1) 0.079(8) 0.085(8) 0.006(7) -0.068(8) 0.008(7)
C24 0.111(9) 0.067(7) 0.066(7) 0.034(7) -0.044(6) -0.005(6)
C25 0.095(9) 0.11(1) 0.21(2) -0.049(8) 0.05(1) -0.07(1)
C26 0.19(2) 0.077(8) 0.10(1) 0.019(10) -0.08(1) 0.001(8)
C27 0.104(9) 0.101(9) 0.086(8) -0.016(7) 0.027(7) -0.050(7)
C28 0.19(1) 0.061(7) 0.10(1) 0.017(9) -0.026(9) 0.031(7)

loop_
_geom_bond_atom_site_label_1
_geom_bond_atom_site_label_2
_geom_bond_distance
_geom_bond_site_symmetry_1
_geom_bond_site_symmetry_2
_geom_bond_publ_flag
FE1 FE2 2.498(2) . . yes
FE1 FE4 2.508(2) . . yes
FE1 C1 1.861(10) . . yes
FE1 C3 1.974(8) . . yes
FE1 C4 1.982(8) . . yes
FE1 C5 2.12(1) . . yes
FE1 C6 2.11(1) . . yes
FE1 C7 2.08(1) . . yes
FE1 C8 2.07(1) . . yes
FE1 C9 2.06(1) . . yes
FE2 FE3 2.477(2) . . yes
FE2 FE4 2.548(2) . . yes
FE2 C1 2.12(1) . . yes
FE2 C2 1.892(8) . . yes
FE2 C3 1.970(8) . . yes
FE2 C10 2.127(9) . . yes
FE2 C11 2.115(9) . . yes
FE2 C12 2.111(9) . . yes
FE2 C13 2.10(1) . . yes
FE2 C14 2.081(10) . . yes
FE3 FE4 2.468(2) . . yes
FE3 C2 1.844(8) . . yes
FE3 C3 1.961(8) . . yes
FE3 C4 1.966(8) . . yes
FE3 C15 2.089(9) . . yes
FE3 C16 2.083(9) . . yes
FE3 C17 2.071(10) . . yes
FE3 C18 2.078(10) . . yes
FE3 C19 2.089(10) . . yes
FE4 C1 2.111(10) . . yes
FE4 C2 1.893(9) . . yes
FE4 C4 1.965(8) . . yes
FE4 C20 2.15(1) . . yes
FE4 C21 2.10(1) . . yes
FE4 C22 2.136(10) . . yes
FE4 C23 2.10(1) . . yes
FE4 C24 2.081(10) . . yes
P1 F1 1.541(7) . . yes
P1 F2 1.497(9) . . yes
P1 F3 1.505(10) . . yes
P1 F4 1.563(8) . . yes
P1 F5 1.51(1) . . yes
P1 F6 1.493(8) . . yes
O1 C1 1.19(1) . . yes
C3 C4 1.54(1) . . yes
C5 C6 1.41(2) . . yes
C5 C9 1.41(2) . . yes
C5 C25 1.52(2) . . yes
C6 C7 1.36(2) . . yes
C7 C8 1.39(2) . . yes
C8 C9 1.45(2) . . yes
C10 C11 1.40(1) . . yes
C10 C14 1.43(1) . . yes
C10 C26 1.48(1) . . yes
C11 C12 1.42(1) . . yes
C12 C13 1.35(2) . . yes
C13 C14 1.39(2) . . yes
C15 C16 1.39(1) . . yes
C15 C19 1.40(1) . . yes
C15 C27 1.51(1) . . yes
C16 C17 1.38(1) . . yes
C17 C18 1.38(2) . . yes
C18 C19 1.39(2) . . yes
C20 C21 1.40(2) . . yes
C20 C24 1.41(2) . . yes
C20 C28 1.49(2) . . yes
C21 C22 1.39(2) . . yes
C22 C23 1.41(2) . . yes
C23 C24 1.40(2) . . yes
